data_4076975
loop_
_publ_author_name
'Vicente, Jos\'e'
'Saura-Llamas, Isabel'
'Gr\"unwald, Claus'
'Alcaraz, Carmen'
'Jones, Peter G.'
'Bautista, Delia'

_publ_section_title
;
 Palladium-Assisted Formation of Carbon&#x2212;Carbon Bonds. Part
 10.1Insertion Reactions of Isocyanides into the Pd&#x2212;C Bond of
 Orthopalladated Primary Amines. Synthesis of 2-R-Aminoisoindolinium Salts
 (R =tBu, 2,6-Xylyl)
;
_journal_issue 17
_journal_name_full Organometallics
_journal_page_first 3587
_journal_paper_doi 10.1021/om020365n
_journal_volume 21
_journal_year 2002
_chemical_formula_sum 'C17 H17 F3 N2 O3 S'
_chemical_formula_weight 386.39
_chemical_name_systematic
;
 ?
;
_space_group_IT_number 14
_symmetry_cell_setting monoclinic
_symmetry_space_group_name_Hall '-P 2yn'
_symmetry_space_group_name_H-M 'P 1 21/n 1'
_atom_sites_solution_hydrogens geom
_atom_sites_solution_primary direct
_atom_sites_solution_secondary difmap
_audit_creation_method SHELXL-97
_cell_angle_alpha 90.00
_cell_angle_beta 100.052(3)
_cell_angle_gamma 90.00
_cell_formula_units_Z 4
_cell_length_a 10.5482(12)
_cell_length_b 11.9641(14)
_cell_length_c 13.9946(16)
_cell_measurement_reflns_used 3926
_cell_measurement_temperature 173(2)
_cell_measurement_theta_max 28
_cell_measurement_theta_min 2
_cell_volume 1739.0(3)
_computing_cell_refinement 'Bruker SAINT'
_computing_data_collection 'Bruker SMART'
_computing_data_reduction 'Bruker SAINT'
_computing_molecular_graphics 'Siemens XP'
_computing_publication_material SHELXL-97
_computing_structure_refinement 'SHELXL-97 (Sheldrick, 1997)'
_computing_structure_solution 'SHELXS-97 (Sheldrick, 1990)'
_diffrn_ambient_temperature 143(2)
_diffrn_detector_area_resol_mean 8.192
_diffrn_measured_fraction_theta_full 0.997
_diffrn_measured_fraction_theta_max 0.997
_diffrn_measurement_device_type 'Bruker SMART 1000 CCD'
_diffrn_measurement_method \w-scan
_diffrn_radiation_monochromator graphite
_diffrn_radiation_source 'fine-focus sealed tube'
_diffrn_radiation_type MoK\a
_diffrn_radiation_wavelength 0.71073
_diffrn_reflns_av_R_equivalents 0.0567
_diffrn_reflns_av_sigmaI/netI 0.0663
_diffrn_reflns_limit_h_max 14
_diffrn_reflns_limit_h_min -14
_diffrn_reflns_limit_k_max 8
_diffrn_reflns_limit_k_min -16
_diffrn_reflns_limit_l_max 18
_diffrn_reflns_limit_l_min -19
_diffrn_reflns_number 14177
_diffrn_reflns_theta_full 30.00
_diffrn_reflns_theta_max 30.03
_diffrn_reflns_theta_min 2.24
_exptl_absorpt_coefficient_mu 0.237
_exptl_absorpt_correction_type none
_exptl_crystal_colour colourless
_exptl_crystal_density_diffrn 1.476
_exptl_crystal_density_method 'not measured'
_exptl_crystal_description tablet
_exptl_crystal_F_000 800
_exptl_crystal_size_max 0.40
_exptl_crystal_size_mid 0.25
_exptl_crystal_size_min 0.18
_refine_diff_density_max 0.362
_refine_diff_density_min -0.396
_refine_diff_density_rms 0.059
_refine_ls_extinction_method none
_refine_ls_goodness_of_fit_ref 0.927
_refine_ls_hydrogen_treatment 'NH free, methyls rigid, others riding''
_refine_ls_matrix_type full
_refine_ls_number_parameters 245
_refine_ls_number_reflns 5073
_refine_ls_number_restraints 0
_refine_ls_restrained_S_all 0.927
_refine_ls_R_factor_all 0.0705
_refine_ls_R_factor_gt 0.0390
_refine_ls_shift/su_max 0.001
_refine_ls_shift/su_mean 0.000
_refine_ls_structure_factor_coef Fsqd
_refine_ls_weighting_details 'calc w=1/[\s^2^(Fo^2^)+(0.0476P)^2^] where P=(Fo^2^+2Fc^2^)/3'
_refine_ls_weighting_scheme calc
_refine_ls_wR_factor_gt 0.0883
_refine_ls_wR_factor_ref 0.0967
_reflns_number_gt 3284
_reflns_number_total 5073
_reflns_threshold_expression >2sigma(I)
_cod_data_source_file om020365n.cif
_cod_data_source_block 10.OTf
_cod_original_sg_symbol_H-M 'P 21/n'
_cod_database_code 4076975

loop_
_symmetry_equiv_pos_as_xyz
'x, y, z'
'-x+1/2, y+1/2, -z+1/2'
'-x, -y, -z'
'x-1/2, -y-1/2, z-1/2'

loop_
_atom_site_label
_atom_site_type_symbol
_atom_site_fract_x
_atom_site_fract_y
_atom_site_fract_z
_atom_site_U_iso_or_equiv
_atom_site_adp_type
_atom_site_occupancy
_atom_site_symmetry_multiplicity
_atom_site_calc_flag
_atom_site_refinement_flags
N1 N 0.27648(11) 0.60138(11) 0.18895(9) 0.0262(3) Uani 1 1 d .
H01 H 0.2213(16) 0.6424(14) 0.2161(12) 0.035(5) Uiso 1 1 d .
N2 N 0.31153(12) 0.50843(11) 0.04825(9) 0.0274(3) Uani 1 1 d .
H02 H 0.3756(18) 0.4676(16) 0.0778(13) 0.044(5) Uiso 1 1 d .
C1 C 0.24395(13) 0.57449(12) 0.09616(10) 0.0238(3) Uani 1 1 d .
C2 C 0.25484(14) 0.49814(14) -0.05463(10) 0.0292(3) Uani 1 1 d .
H2A H 0.2321 0.4196 -0.0723 0.035 Uiso 1 1 calc R
H2B H 0.3139 0.5267 -0.0967 0.035 Uiso 1 1 calc R
C3 C 0.13670(14) 0.57004(12) -0.06163(10) 0.0259(3) Uani 1 1 d .
C4 C 0.04176(15) 0.59496(14) -0.14019(11) 0.0329(4) Uani 1 1 d .
H4 H 0.0451 0.5659 -0.2029 0.039 Uiso 1 1 calc R
C5 C -0.05844(15) 0.66373(13) -0.12447(11) 0.0339(4) Uani 1 1 d .
H5 H -0.1247 0.6816 -0.1774 0.041 Uiso 1 1 calc R
C6 C -0.06447(15) 0.70716(13) -0.03349(12) 0.0314(3) Uani 1 1 d .
H6 H -0.1348 0.7536 -0.0253 0.038 Uiso 1 1 calc R
C7 C 0.03052(14) 0.68380(12) 0.04558(11) 0.0275(3) Uani 1 1 d .
H7 H 0.0274 0.7138 0.1080 0.033 Uiso 1 1 calc R
C8 C 0.13079(13) 0.61452(12) 0.02966(10) 0.0237(3) Uani 1 1 d .
C9 C 0.39811(13) 0.57071(12) 0.24845(10) 0.0228(3) Uani 1 1 d .
C10 C 0.51136(13) 0.61858(12) 0.22721(10) 0.0257(3) Uani 1 1 d .
C11 C 0.62737(14) 0.58720(14) 0.28466(11) 0.0313(3) Uani 1 1 d .
H11 H 0.7058 0.6177 0.2717 0.038 Uiso 1 1 calc R
C12 C 0.63012(15) 0.51266(14) 0.35998(11) 0.0331(4) Uani 1 1 d .
H12 H 0.7103 0.4908 0.3974 0.040 Uiso 1 1 calc R
C13 C 0.51661(14) 0.46951(13) 0.38144(11) 0.0297(3) Uani 1 1 d .
H13 H 0.5196 0.4198 0.4347 0.036 Uiso 1 1 calc R
C14 C 0.39797(14) 0.49791(12) 0.32596(10) 0.0245(3) Uani 1 1 d .
C15 C 0.27625(15) 0.44990(15) 0.35127(11) 0.0345(4) Uani 1 1 d .
H15A H 0.2445 0.4990 0.3980 0.052 Uiso 0.50 1 calc PR
H15B H 0.2939 0.3756 0.3799 0.052 Uiso 0.50 1 calc PR
H15C H 0.2110 0.4439 0.2924 0.052 Uiso 0.50 1 calc PR
H15D H 0.2551 0.3800 0.3155 0.052 Uiso 0.50 1 calc PR
H15E H 0.2057 0.5034 0.3336 0.052 Uiso 0.50 1 calc PR
H15F H 0.2887 0.4350 0.4212 0.052 Uiso 0.50 1 calc PR
C16 C 0.51099(15) 0.70327(14) 0.14746(11) 0.0347(4) Uani 1 1 d .
H16A H 0.5925 0.7445 0.1584 0.042 Uiso 1 1 calc R
H16B H 0.4395 0.7556 0.1473 0.042 Uiso 1 1 calc R
H16C H 0.5007 0.6648 0.0847 0.042 Uiso 1 1 calc R
S S 0.49571(3) 0.25125(3) 0.17428(3) 0.02604(10) Uani 1 1 d .
O1 O 0.50401(10) 0.35154(9) 0.11789(8) 0.0338(3) Uani 1 1 d .
O2 O 0.36990(10) 0.23234(9) 0.19872(8) 0.0339(3) Uani 1 1 d .
O3 O 0.60176(10) 0.23083(11) 0.25097(8) 0.0405(3) Uani 1 1 d .
C17 C 0.50890(15) 0.14100(13) 0.08620(11) 0.0308(3) Uani 1 1 d .
F1 F 0.61202(9) 0.15532(8) 0.04474(7) 0.0404(2) Uani 1 1 d .
F2 F 0.40580(9) 0.13870(8) 0.01613(7) 0.0432(3) Uani 1 1 d .
F3 F 0.51973(10) 0.04033(8) 0.12860(7) 0.0461(3) Uani 1 1 d .

loop_
_atom_site_aniso_label
_atom_site_aniso_U_11
_atom_site_aniso_U_22
_atom_site_aniso_U_33
_atom_site_aniso_U_23
_atom_site_aniso_U_13
_atom_site_aniso_U_12
N1 0.0240(6) 0.0331(7) 0.0210(6) -0.0015(5) 0.0030(5) 0.0063(5)
N2 0.0252(6) 0.0323(7) 0.0244(6) -0.0011(5) 0.0033(5) 0.0036(6)
C1 0.0242(7) 0.0256(8) 0.0218(7) 0.0025(6) 0.0048(5) -0.0006(6)
C2 0.0307(8) 0.0339(8) 0.0236(7) -0.0043(6) 0.0062(6) -0.0015(6)
C3 0.0282(7) 0.0262(7) 0.0232(7) 0.0004(6) 0.0037(6) -0.0046(6)
C4 0.0404(9) 0.0339(9) 0.0219(7) -0.0006(7) -0.0013(6) -0.0055(7)
C5 0.0357(8) 0.0298(8) 0.0310(8) 0.0053(7) -0.0086(6) -0.0023(7)
C6 0.0293(8) 0.0260(8) 0.0362(9) 0.0016(7) -0.0021(6) 0.0011(7)
C7 0.0293(7) 0.0265(8) 0.0258(7) 0.0000(6) 0.0021(6) 0.0005(6)
C8 0.0246(7) 0.0245(7) 0.0214(7) 0.0022(6) 0.0024(5) -0.0032(6)
C9 0.0234(7) 0.0253(7) 0.0190(6) -0.0033(6) 0.0014(5) 0.0022(6)
C10 0.0303(7) 0.0258(8) 0.0207(7) -0.0018(6) 0.0038(6) -0.0013(6)
C11 0.0253(7) 0.0380(9) 0.0297(8) -0.0034(7) 0.0021(6) -0.0056(7)
C12 0.0285(8) 0.0373(9) 0.0303(8) -0.0012(7) -0.0043(6) 0.0017(7)
C13 0.0359(8) 0.0275(8) 0.0232(7) 0.0013(6) -0.0015(6) -0.0001(7)
C14 0.0288(7) 0.0232(7) 0.0213(7) -0.0028(6) 0.0040(6) -0.0009(6)
C15 0.0345(8) 0.0396(9) 0.0298(8) 0.0035(7) 0.0062(6) -0.0048(7)
C16 0.0371(8) 0.0371(9) 0.0305(8) 0.0053(7) 0.0079(7) -0.0053(7)
S 0.02536(17) 0.02891(19) 0.02471(18) 0.00139(16) 0.00678(13) 0.00364(16)
O1 0.0330(6) 0.0278(6) 0.0437(6) 0.0042(5) 0.0154(5) 0.0017(5)
O2 0.0304(5) 0.0380(7) 0.0362(6) 0.0047(5) 0.0139(5) 0.0017(5)
O3 0.0346(6) 0.0566(8) 0.0285(6) -0.0029(5) 0.0004(5) 0.0119(6)
C17 0.0354(8) 0.0303(8) 0.0269(8) 0.0055(7) 0.0064(6) 0.0038(7)
F1 0.0431(5) 0.0479(6) 0.0347(5) 0.0023(4) 0.0192(4) 0.0103(5)
F2 0.0464(6) 0.0480(6) 0.0322(5) -0.0053(4) -0.0014(4) -0.0021(5)
F3 0.0674(7) 0.0277(5) 0.0464(6) 0.0065(4) 0.0185(5) 0.0090(5)

loop_
_atom_type_symbol
_atom_type_description
_atom_type_scat_dispersion_real
_atom_type_scat_dispersion_imag
_atom_type_scat_source
C C 0.0033 0.0016 'International Tables Vol C Tables 4.2.6.8 and 6.1.1.4'
H H 0.0000 0.0000 'International Tables Vol C Tables 4.2.6.8 and 6.1.1.4'
N N 0.0061 0.0033 'International Tables Vol C Tables 4.2.6.8 and 6.1.1.4'
O O 0.0106 0.0060 'International Tables Vol C Tables 4.2.6.8 and 6.1.1.4'
F F 0.0171 0.0103 'International Tables Vol C Tables 4.2.6.8 and 6.1.1.4'
S S 0.1246 0.1234 'International Tables Vol C Tables 4.2.6.8 and 6.1.1.4'

loop_
_geom_angle_atom_site_label_1
_geom_angle_atom_site_label_2
_geom_angle_atom_site_label_3
_geom_angle
C1 N1 C9 123.64(12)
C1 N2 C2 112.64(12)
N2 C1 N1 124.90(13)
N2 C1 C8 109.02(12)
N1 C1 C8 126.06(13)
N2 C2 C3 101.98(11)
C4 C3 C8 120.22(14)
C4 C3 C2 130.66(13)
C8 C3 C2 109.12(13)
C3 C4 C5 117.87(14)
C6 C5 C4 121.76(14)
C7 C6 C5 121.00(15)
C6 C7 C8 117.13(14)
C7 C8 C3 122.02(13)
C7 C8 C1 130.75(13)
C3 C8 C1 107.23(12)
C14 C9 C10 122.52(13)
C14 C9 N1 119.02(12)
C10 C9 N1 118.43(12)
C11 C10 C9 117.55(13)
C11 C10 C16 119.80(13)
C9 C10 C16 122.63(13)
C12 C11 C10 121.01(14)
C11 C12 C13 120.27(14)
C12 C13 C14 120.97(14)
C9 C14 C13 117.62(13)
C9 C14 C15 122.66(13)
C13 C14 C15 119.72(13)
O3 S O2 115.22(7)
O3 S O1 115.93(7)
O2 S O1 113.85(6)
O3 S C17 103.97(7)
O2 S C17 103.17(7)
O1 S C17 102.22(7)
F1 C17 F2 107.84(12)
F1 C17 F3 107.23(12)
F2 C17 F3 107.66(13)
F1 C17 S 111.45(11)
F2 C17 S 111.30(10)
F3 C17 S 111.17(10)

loop_
_geom_bond_atom_site_label_1
_geom_bond_atom_site_label_2
_geom_bond_distance
N1 C1 1.3237(18)
N1 C9 1.4494(17)
N2 C1 1.3226(18)
N2 C2 1.4646(19)
C1 C8 1.4602(19)
C2 C3 1.503(2)
C3 C4 1.384(2)
C3 C8 1.3955(19)
C4 C5 1.387(2)
C5 C6 1.387(2)
C6 C7 1.386(2)
C7 C8 1.392(2)
C9 C14 1.391(2)
C9 C10 1.4026(19)
C10 C11 1.393(2)
C10 C16 1.507(2)
C11 C12 1.377(2)
C12 C13 1.384(2)
C13 C14 1.395(2)
C14 C15 1.504(2)
S O3 1.4296(11)
S O2 1.4449(10)
S O1 1.4471(11)
S C17 1.8271(16)
C17 F1 1.3302(17)
C17 F2 1.3315(17)
C17 F3 1.3387(18)

loop_
_geom_hbond_atom_site_label_D
_geom_hbond_atom_site_label_H
_geom_hbond_atom_site_label_A
_geom_hbond_distance_DH
_geom_hbond_distance_HA
_geom_hbond_distance_DA
_geom_hbond_angle_DHA
_geom_hbond_site_symmetry_A
N2 H02 O1 0.877(19) 1.95(2) 2.8115(17) 166.1(17) .
N1 H01 O2 0.895(17) 1.976(17) 2.8561(16) 167.3(15) 2
C2 H2B O1 0.99 2.47 3.3578(19) 149.1 3_665
C7 H7 O3 0.95 2.59 3.4288(19) 146.7 2
C11 H11 O3 0.95 2.51 3.4442(18) 169.5 2_655

loop_
_geom_torsion_atom_site_label_1
_geom_torsion_atom_site_label_2
_geom_torsion_atom_site_label_3
_geom_torsion_atom_site_label_4
_geom_torsion
C2 N2 C1 N1 -177.28(14)
C2 N2 C1 C8 1.25(16)
C9 N1 C1 N2 6.5(2)
C9 N1 C1 C8 -171.78(13)
C1 N2 C2 C3 -0.70(16)
N2 C2 C3 C4 -179.98(15)
N2 C2 C3 C8 -0.15(16)
C8 C3 C4 C5 -0.7(2)
C2 C3 C4 C5 179.12(15)
C3 C4 C5 C6 0.2(2)
C4 C5 C6 C7 0.4(2)
C5 C6 C7 C8 -0.5(2)
C6 C7 C8 C3 0.1(2)
C6 C7 C8 C1 179.88(14)
C4 C3 C8 C7 0.5(2)
C2 C3 C8 C7 -179.31(13)
C4 C3 C8 C1 -179.30(13)
C2 C3 C8 C1 0.85(16)
N2 C1 C8 C7 178.88(15)
N1 C1 C8 C7 -2.6(3)
N2 C1 C8 C3 -1.31(16)
N1 C1 C8 C3 177.21(14)
C1 N1 C9 C14 -115.09(16)
C1 N1 C9 C10 66.85(19)
C14 C9 C10 C11 2.6(2)
N1 C9 C10 C11 -179.40(13)
C14 C9 C10 C16 -175.85(14)
N1 C9 C10 C16 2.1(2)
C9 C10 C11 C12 -0.6(2)
C16 C10 C11 C12 177.94(14)
C10 C11 C12 C13 -1.6(2)
C11 C12 C13 C14 1.8(2)
C10 C9 C14 C13 -2.4(2)
N1 C9 C14 C13 179.62(13)
C10 C9 C14 C15 177.57(14)
N1 C9 C14 C15 -0.4(2)
C12 C13 C14 C9 0.2(2)
C12 C13 C14 C15 -179.82(14)
O3 S C17 F1 -68.50(12)
O2 S C17 F1 170.89(10)
O1 S C17 F1 52.49(11)
O3 S C17 F2 171.07(10)
O2 S C17 F2 50.46(12)
O1 S C17 F2 -67.94(11)
O3 S C17 F3 51.06(12)
O2 S C17 F3 -69.55(12)
O1 S C17 F3 172.05(10)
